data_7023281
loop_
_publ_author_name
'Meally, Se\'an T'
'Taylor, Stephanie M.'
'Brechin, Euan K.'
'Piligkos, Stergios'
'Jones, Leigh F.'

_publ_section_title
;
 Homo- and heterometallic planes, chains and cubanes.
;
_journal_issue 28
_journal_name_full 'Dalton transactions (Cambridge, England : 2003)'
_journal_page_first 10315
_journal_page_last 10325
_journal_paper_doi 10.1039/c3dt51131f
_journal_volume 42
_journal_year 2013
_chemical_formula_sum 'C54 H60 Cl N6 Na3 Ni2 O16'
_chemical_formula_weight 1270.92
_chemical_name_common '[Na3Ni2(L)6](ClO4)'
_chemical_name_systematic
;
 ?
;
_space_group_IT_number 147
_space_group_name_Hall '-P 3'
_symmetry_cell_setting trigonal
_symmetry_space_group_name_Hall '-P 3'
_symmetry_space_group_name_H-M 'P -3'
_atom_sites_solution_hydrogens geom
_atom_sites_solution_primary direct
_atom_sites_solution_secondary difmap
_audit_creation_method SHELXL-97
_cell_angle_alpha 90.00
_cell_angle_beta 90.00
_cell_angle_gamma 120.00
_cell_formula_units_Z 2
_cell_length_a 13.808(2)
_cell_length_b 13.808(2)
_cell_length_c 17.308(4)
_cell_measurement_reflns_used 2336
_cell_measurement_temperature 150(2)
_cell_measurement_theta_max 25.35
_cell_measurement_theta_min 2.8963
_cell_volume 2857.8(9)
_computing_cell_refinement
;
CrysAlisPro, Oxford Diffraction Ltd.,
Version 1.171.34.9 (release 08-12-2009 CrysAlis171 .NET)
(compiled Dec  8 2009,17:31:18)
;
_computing_data_collection
;
CrysAlisPro, Oxford Diffraction Ltd.,
Version 1.171.34.9 (release 08-12-2009 CrysAlis171 .NET)
(compiled Dec  8 2009,17:31:18)
;
_computing_data_reduction
;
CrysAlisPro, Oxford Diffraction Ltd.,
Version 1.171.34.9 (release 08-12-2009 CrysAlis171 .NET)
(compiled Dec  8 2009,17:31:18)
;
_computing_molecular_graphics 'ORTEX (P.McArdle, 1995)'
_computing_publication_material 'SHELXL-97/2 (Sheldrick,1997)'
_computing_structure_refinement 'SHELXL-97/2 (Sheldrick,1997)'
_computing_structure_solution SHELXS97
_diffrn_ambient_temperature 150(2)
_diffrn_detector_area_resol_mean 16.1048
_diffrn_measured_fraction_theta_full 0.810
_diffrn_measured_fraction_theta_max 0.810
_diffrn_measurement_details
;
  1 omega  -89.00  -58.00   1.0000  120.0000
omega____ theta____ kappa____ phi______ frames
    -      -20.0250  -62.0000   13.0000 31
  
  2 omega   14.00   78.00   1.0000  120.0000
omega____ theta____ kappa____ phi______ frames
    -       22.2125   77.0000  240.0000 64
  
;
_diffrn_measurement_device_type 'Xcalibur, Sapphire3'
_diffrn_measurement_method '\w scans'
_diffrn_orient_matrix_UB_11 -0.0037111000
_diffrn_orient_matrix_UB_12 -0.0053799000
_diffrn_orient_matrix_UB_21 0.0566979000
_diffrn_orient_matrix_UB_22 0.0428128000
_diffrn_orient_matrix_UB_23 0.0032754000
_diffrn_orient_matrix_UB_31 -0.0169799000
_diffrn_orient_matrix_UB_32 0.0407102000
_diffrn_orient_matrix_UB_33 0.0019881000
_diffrn_radiation_monochromator graphite
_diffrn_radiation_source 'Enhance (Mo) X-ray Source'
_diffrn_radiation_type 'Mo K\a'
_diffrn_radiation_wavelength 0.7107
_diffrn_reflns_av_R_equivalents 0.0267
_diffrn_reflns_limit_h_max 14
_diffrn_reflns_limit_h_min -9
_diffrn_reflns_limit_k_max 14
_diffrn_reflns_limit_k_min -4
_diffrn_reflns_limit_l_max 20
_diffrn_reflns_limit_l_min -19
_diffrn_reflns_number 5091
_diffrn_reflns_theta_full 25.34
_diffrn_reflns_theta_max 25.35
_diffrn_reflns_theta_min 2.91
_exptl_absorpt_coefficient_mu 0.802
_exptl_absorpt_correction_T_max 1.00000
_exptl_absorpt_correction_T_min 0.96874
_exptl_absorpt_correction_type multi-scan
_exptl_absorpt_process_details
;
CrysAlisPro, Oxford Diffraction Ltd.,
Version 1.171.34.9 (release 08-12-2009 CrysAlis171 .NET)
(compiled Dec  8 2009,17:31:18)
Empirical absorption correction using spherical harmonics,
 implemented in SCALE3 ABSPACK scaling algorithm.
;
_exptl_crystal_colour Green
_exptl_crystal_density_diffrn 1.477
_exptl_crystal_density_method 'not measured'
_exptl_crystal_description Parallelepiped
_exptl_crystal_F_000 1320
_exptl_crystal_size_max 0.06
_exptl_crystal_size_mid 0.05
_exptl_crystal_size_min 0.03
_refine_diff_density_max 1.106
_refine_diff_density_min -1.107
_refine_diff_density_rms 0.132
_refine_ls_extinction_method none
_refine_ls_goodness_of_fit_ref 1.288
_refine_ls_hydrogen_treatment constr
_refine_ls_matrix_type full
_refine_ls_number_parameters 251
_refine_ls_number_reflns 2834
_refine_ls_number_restraints 0
_refine_ls_restrained_S_all 1.288
_refine_ls_R_factor_all 0.1302
_refine_ls_R_factor_gt 0.1108
_refine_ls_shift/su_max 0.000
_refine_ls_shift/su_mean 0.000
_refine_ls_structure_factor_coef Fsqd
_refine_ls_weighting_details 'calc w=1/[\s^2^(Fo^2^)+(0.0000P)^2^+44.9327P] where P=(Fo^2^+2Fc^2^)/3'
_refine_ls_weighting_scheme calc
_refine_ls_wR_factor_gt 0.2411
_refine_ls_wR_factor_ref 0.2471
_reflns_number_gt 2239
_reflns_number_total 2834
_reflns_threshold_expression >2sigma(I)
_cod_data_source_file c3dt51131f.txt
_cod_data_source_block lfj26c-2
_cod_original_cell_volume 2857.8(8)
_cod_original_sg_symbol_H-M P-3
_cod_database_code 7023281

loop_
_symmetry_equiv_pos_as_xyz
'x, y, z'
'-y, x-y, z'
'-x+y, -x, z'
'-x, -y, -z'
'y, -x+y, -z'
'x-y, x, -z'

loop_
_atom_site_label
_atom_site_type_symbol
_atom_site_fract_x
_atom_site_fract_y
_atom_site_fract_z
_atom_site_U_iso_or_equiv
_atom_site_adp_type
_atom_site_occupancy
_atom_site_symmetry_multiplicity
_atom_site_calc_flag
_atom_site_refinement_flags
Ni1 Ni 0.3333 0.6667 0.42339(12) 0.0228(6) Uani 1 3 d S
Ni2 Ni 0.3333 0.6667 0.07964(12) 0.0178(5) Uani 1 3 d S
Cl1 Cl 0.3333 0.6667 -0.2398(4) 0.0619(17) Uani 1 3 d S
Na1 Na 0.4191(3) 0.5955(4) 0.2505(2) 0.0282(10) Uani 1 1 d .
N1 N 0.4436(10) 0.6333(9) 0.4868(5) 0.041(3) Uani 1 1 d .
N2 N 0.4297(8) 0.8139(7) 0.0156(5) 0.025(2) Uani 1 1 d .
O1 O 0.4650(6) 0.7618(7) 0.3505(4) 0.0304(18) Uani 1 1 d .
O2 O 0.5923(7) 0.9475(7) 0.2772(5) 0.045(2) Uani 1 1 d .
O3 O 0.6118(7) 0.6822(8) 0.2270(4) 0.044(2) Uani 1 1 d .
O4 O 0.4665(6) 0.7201(6) 0.1529(4) 0.0235(16) Uani 1 1 d .
O5 O 0.4361(9) 0.7570(9) -0.2067(7) 0.080(4) Uani 1 1 d .
O6 O 0.3333 0.6667 -0.3138(14) 0.26(3) Uani 1 3 d S
C1 C 0.3972(14) 0.5440(14) 0.5471(7) 0.068(5) Uani 1 1 d .
H1A H 0.4578 0.5353 0.5691 0.102 Uiso 1 1 calc R
H1B H 0.3413 0.4732 0.5236 0.102 Uiso 1 1 calc R
H1C H 0.3620 0.5648 0.5880 0.102 Uiso 1 1 calc R
C2 C 0.5501(12) 0.6856(13) 0.4789(7) 0.047(4) Uani 1 1 d .
H2 H 0.5898 0.6608 0.5105 0.056 Uiso 1 1 calc R
C3 C 0.6168(10) 0.7777(11) 0.4277(7) 0.036(3) Uani 1 1 d .
C4 C 0.5701(10) 0.8135(10) 0.3691(6) 0.033(3) Uani 1 1 d .
C5 C 0.6450(10) 0.9149(10) 0.3278(6) 0.037(3) Uani 1 1 d .
C6 C 0.7578(12) 0.9679(14) 0.3405(7) 0.056(4) Uani 1 1 d .
H6 H 0.8053 1.0333 0.3117 0.067 Uiso 1 1 calc R
C7 C 0.8043(12) 0.9295(13) 0.3933(9) 0.056(4) Uani 1 1 d .
H7 H 0.8830 0.9664 0.4005 0.067 Uiso 1 1 calc R
C8 C 0.7331(12) 0.8346(12) 0.4366(8) 0.051(4) Uani 1 1 d .
H8 H 0.7650 0.8078 0.4735 0.061 Uiso 1 1 calc R
C9 C 0.6613(13) 1.0547(12) 0.2380(8) 0.063(5) Uani 1 1 d .
H9A H 0.6956 1.1146 0.2765 0.095 Uiso 1 1 calc R
H9B H 0.6144 1.0697 0.2031 0.095 Uiso 1 1 calc R
H9C H 0.7200 1.0516 0.2082 0.095 Uiso 1 1 calc R
C10 C 0.6919(12) 0.6642(12) 0.2659(8) 0.054(4) Uani 1 1 d .
H10A H 0.7389 0.6544 0.2279 0.081 Uiso 1 1 calc R
H10B H 0.6534 0.5970 0.2981 0.081 Uiso 1 1 calc R
H10C H 0.7388 0.7289 0.2987 0.081 Uiso 1 1 calc R
C11 C 0.6563(9) 0.7699(11) 0.1725(6) 0.035(3) Uani 1 1 d .
C12 C 0.7686(9) 0.8355(12) 0.1565(7) 0.045(4) Uani 1 1 d .
H12 H 0.8224 0.8252 0.1838 0.055 Uiso 1 1 calc R
C13 C 0.8023(10) 0.9183(11) 0.0989(7) 0.044(3) Uani 1 1 d .
H13 H 0.8796 0.9665 0.0889 0.053 Uiso 1 1 calc R
C14 C 0.7260(10) 0.9293(11) 0.0581(7) 0.041(3) Uani 1 1 d .
H14 H 0.7504 0.9842 0.0184 0.049 Uiso 1 1 calc R
C15 C 0.6106(9) 0.8621(9) 0.0722(6) 0.031(3) Uani 1 1 d .
C16 C 0.5742(8) 0.7813(9) 0.1328(6) 0.024(2) Uani 1 1 d .
C17 C 0.5367(10) 0.8747(9) 0.0206(6) 0.032(3) Uani 1 1 d .
H17 H 0.5710 0.9357 -0.0145 0.038 Uiso 1 1 calc R
C18 C 0.3770(10) 0.8450(10) -0.0447(6) 0.031(3) Uani 1 1 d .
H18A H 0.4339 0.9121 -0.0713 0.046 Uiso 1 1 calc R
H18B H 0.3212 0.8603 -0.0216 0.046 Uiso 1 1 calc R
H18C H 0.3403 0.7836 -0.0819 0.046 Uiso 1 1 calc R

loop_
_atom_site_aniso_label
_atom_site_aniso_U_11
_atom_site_aniso_U_22
_atom_site_aniso_U_33
_atom_site_aniso_U_23
_atom_site_aniso_U_13
_atom_site_aniso_U_12
Ni1 0.0259(8) 0.0259(8) 0.0166(10) 0.000 0.000 0.0129(4)
Ni2 0.0177(7) 0.0177(7) 0.0181(10) 0.000 0.000 0.0088(4)
Cl1 0.062(3) 0.062(3) 0.062(4) 0.000 0.000 0.0310(13)
Na1 0.030(2) 0.035(2) 0.0249(19) 0.0065(18) 0.0048(18) 0.020(2)
N1 0.064(8) 0.053(7) 0.017(4) 0.006(5) -0.004(5) 0.037(6)
N2 0.031(5) 0.024(5) 0.023(4) 0.002(4) 0.000(4) 0.015(4)
O1 0.025(4) 0.038(5) 0.022(3) 0.005(4) -0.006(3) 0.011(4)
O2 0.037(5) 0.033(5) 0.036(4) 0.008(4) -0.006(4) -0.004(4)
O3 0.034(5) 0.082(7) 0.031(4) 0.013(5) 0.005(4) 0.041(5)
O4 0.017(4) 0.031(4) 0.020(3) 0.004(3) 0.003(3) 0.010(3)
O5 0.055(7) 0.051(7) 0.126(10) 0.018(7) 0.008(7) 0.020(6)
O6 0.38(4) 0.38(4) 0.032(14) 0.000 0.000 0.19(2)
C1 0.085(12) 0.089(13) 0.035(7) 0.022(8) -0.003(8) 0.046(11)
C2 0.055(9) 0.074(10) 0.033(7) 0.003(7) -0.014(6) 0.048(9)
C3 0.029(6) 0.047(8) 0.031(6) -0.008(6) -0.013(5) 0.019(6)
C4 0.029(6) 0.041(7) 0.022(5) -0.012(5) -0.016(5) 0.013(6)
C5 0.037(7) 0.036(7) 0.028(6) -0.005(5) 0.000(5) 0.010(6)
C6 0.032(8) 0.078(11) 0.037(7) -0.024(7) -0.008(6) 0.013(8)
C7 0.034(8) 0.065(10) 0.063(9) -0.021(8) -0.004(7) 0.020(7)
C8 0.051(9) 0.055(9) 0.056(8) -0.031(7) -0.036(7) 0.032(8)
C9 0.058(10) 0.043(9) 0.047(8) 0.017(7) 0.007(7) -0.006(7)
C10 0.058(9) 0.053(9) 0.061(9) 0.016(8) -0.008(8) 0.035(8)
C11 0.021(6) 0.053(8) 0.025(5) -0.009(6) -0.003(5) 0.015(6)
C12 0.015(6) 0.078(10) 0.041(7) -0.012(7) -0.006(5) 0.022(7)
C13 0.019(6) 0.055(9) 0.046(7) -0.008(7) 0.010(6) 0.010(6)
C14 0.036(7) 0.038(7) 0.039(6) 0.002(6) 0.015(6) 0.011(6)
C15 0.023(6) 0.027(6) 0.029(5) -0.003(5) 0.002(5) 0.002(5)
C16 0.012(5) 0.027(6) 0.025(5) -0.006(5) 0.001(4) 0.004(4)
C17 0.041(7) 0.023(6) 0.026(6) 0.003(5) 0.004(5) 0.012(6)
C18 0.048(7) 0.036(7) 0.027(5) 0.015(5) 0.011(5) 0.035(6)

loop_
_atom_type_symbol
_atom_type_description
_atom_type_scat_dispersion_real
_atom_type_scat_dispersion_imag
_atom_type_scat_source
C C 0.0033 0.0016 'International Tables Vol C Tables 4.2.6.8 and 6.1.1.4'
H H 0.0000 0.0000 'International Tables Vol C Tables 4.2.6.8 and 6.1.1.4'
N N 0.0061 0.0033 'International Tables Vol C Tables 4.2.6.8 and 6.1.1.4'
O O 0.0106 0.0060 'International Tables Vol C Tables 4.2.6.8 and 6.1.1.4'
Cl Cl 0.1484 0.1585 'International Tables Vol C Tables 4.2.6.8 and 6.1.1.4'
Ni Ni 0.3393 1.1124 'International Tables Vol C Tables 4.2.6.8 and 6.1.1.4'
Na Na 0.0362 0.0249 'International Tables Vol C Tables 4.2.6.8 and 6.1.1.4'

loop_
_geom_angle_atom_site_label_1
_geom_angle_atom_site_label_2
_geom_angle_atom_site_label_3
_geom_angle
_geom_angle_site_symmetry_1
_geom_angle_site_symmetry_3
O1 Ni1 O1 86.3(3) 2_665 3_565
O1 Ni1 O1 86.3(3) 2_665 .
O1 Ni1 O1 86.3(3) 3_565 .
O1 Ni1 N1 87.4(4) 2_665 2_665
O1 Ni1 N1 173.2(4) 3_565 2_665
O1 Ni1 N1 90.6(4) . 2_665
O1 Ni1 N1 90.6(4) 2_665 3_565
O1 Ni1 N1 87.4(4) 3_565 3_565
O1 Ni1 N1 173.2(4) . 3_565
N1 Ni1 N1 95.3(4) 2_665 3_565
O1 Ni1 N1 173.2(4) 2_665 .
O1 Ni1 N1 90.6(4) 3_565 .
O1 Ni1 N1 87.4(4) . .
N1 Ni1 N1 95.3(4) 2_665 .
N1 Ni1 N1 95.3(4) 3_565 .
O1 Ni1 Na1 49.2(2) 2_665 2_665
O1 Ni1 Na1 83.8(2) 3_565 2_665
O1 Ni1 Na1 37.2(2) . 2_665
N1 Ni1 Na1 90.0(3) 2_665 2_665
N1 Ni1 Na1 139.2(3) 3_565 2_665
N1 Ni1 Na1 124.4(3) . 2_665
O1 Ni1 Na1 37.2(2) 2_665 3_565
O1 Ni1 Na1 49.2(2) 3_565 3_565
O1 Ni1 Na1 83.8(2) . 3_565
N1 Ni1 Na1 124.4(3) 2_665 3_565
N1 Ni1 Na1 90.0(3) 3_565 3_565
N1 Ni1 Na1 139.2(3) . 3_565
Na1 Ni1 Na1 54.87(11) 2_665 3_565
O1 Ni1 Na1 83.8(2) 2_665 .
O1 Ni1 Na1 37.2(2) 3_565 .
O1 Ni1 Na1 49.2(2) . .
N1 Ni1 Na1 139.2(3) 2_665 .
N1 Ni1 Na1 124.4(3) 3_565 .
N1 Ni1 Na1 90.0(3) . .
Na1 Ni1 Na1 54.87(11) 2_665 .
Na1 Ni1 Na1 54.87(11) 3_565 .
O4 Ni2 O4 85.5(3) 2_665 .
O4 Ni2 O4 85.5(3) 2_665 3_565
O4 Ni2 O4 85.5(3) . 3_565
O4 Ni2 N2 91.8(3) 2_665 .
O4 Ni2 N2 87.6(3) . .
O4 Ni2 N2 172.8(3) 3_565 .
O4 Ni2 N2 87.6(3) 2_665 2_665
O4 Ni2 N2 172.8(3) . 2_665
O4 Ni2 N2 91.8(3) 3_565 2_665
N2 Ni2 N2 94.8(3) . 2_665
O4 Ni2 N2 172.8(3) 2_665 3_565
O4 Ni2 N2 91.8(3) . 3_565
O4 Ni2 N2 87.6(3) 3_565 3_565
N2 Ni2 N2 94.8(3) . 3_565
N2 Ni2 N2 94.8(3) 2_665 3_565
O4 Ni2 Na1 37.6(2) 2_665 2_665
O4 Ni2 Na1 47.9(2) . 2_665
O4 Ni2 Na1 83.7(2) 3_565 2_665
N2 Ni2 Na1 90.0(2) . 2_665
N2 Ni2 Na1 125.2(2) 2_665 2_665
N2 Ni2 Na1 139.2(2) 3_565 2_665
O4 Ni2 Na1 47.9(2) 2_665 3_565
O4 Ni2 Na1 83.7(2) . 3_565
O4 Ni2 Na1 37.6(2) 3_565 3_565
N2 Ni2 Na1 139.2(2) . 3_565
N2 Ni2 Na1 90.0(2) 2_665 3_565
N2 Ni2 Na1 125.2(2) 3_565 3_565
Na1 Ni2 Na1 55.37(11) 2_665 3_565
O4 Ni2 Na1 83.7(2) 2_665 .
O4 Ni2 Na1 37.6(2) . .
O4 Ni2 Na1 47.9(2) 3_565 .
N2 Ni2 Na1 125.2(2) . .
N2 Ni2 Na1 139.2(2) 2_665 .
N2 Ni2 Na1 90.0(2) 3_565 .
Na1 Ni2 Na1 55.37(11) 2_665 .
Na1 Ni2 Na1 55.37(11) 3_565 .
O6 Cl1 O5 113.2(5) . 2_665
O6 Cl1 O5 113.2(5) . .
O5 Cl1 O5 105.5(6) 2_665 .
O6 Cl1 O5 113.2(5) . 3_565
O5 Cl1 O5 105.6(6) 2_665 3_565
O5 Cl1 O5 105.5(6) . 3_565
O1 Na1 O4 136.8(3) 3_565 .
O1 Na1 O2 68.9(3) 3_565 3_565
O4 Na1 O2 143.1(3) . 3_565
O1 Na1 O3 140.1(3) 3_565 .
O4 Na1 O3 70.1(3) . .
O2 Na1 O3 107.7(4) 3_565 .
O1 Na1 O4 90.2(3) 3_565 3_565
O4 Na1 O4 68.9(3) . 3_565
O2 Na1 O4 88.9(3) 3_565 3_565
O3 Na1 O4 129.6(3) . 3_565
O1 Na1 O1 68.7(3) 3_565 .
O4 Na1 O1 88.6(3) . .
O2 Na1 O1 128.3(3) 3_565 .
O3 Na1 O1 87.3(3) . .
O4 Na1 O1 119.3(3) 3_565 .
O1 Na1 C4 21.0(3) 3_565 3_565
O4 Na1 C4 150.4(3) . 3_565
O2 Na1 C4 48.1(3) 3_565 3_565
O3 Na1 C4 139.0(3) . 3_565
O4 Na1 C4 87.3(3) 3_565 3_565
O1 Na1 C4 88.1(3) . 3_565
O1 Na1 Na1 54.7(2) 3_565 3_565
O4 Na1 Na1 86.79(19) . 3_565
O2 Na1 Na1 97.2(3) 3_565 3_565
O3 Na1 Na1 154.5(3) . 3_565
O4 Na1 Na1 43.62(18) 3_565 3_565
O1 Na1 Na1 81.26(17) . 3_565
C4 Na1 Na1 63.7(2) 3_565 3_565
O1 Na1 Na1 87.8(2) 3_565 2_665
O4 Na1 Na1 53.0(2) . 2_665
O2 Na1 Na1 154.8(3) 3_565 2_665
O3 Na1 Na1 96.3(3) . 2_665
O4 Na1 Na1 81.35(17) 3_565 2_665
O1 Na1 Na1 43.51(18) . 2_665
C4 Na1 Na1 107.9(2) 3_565 2_665
Na1 Na1 Na1 60.000(1) 3_565 2_665
O1 Na1 Ni2 117.0(2) 3_565 .
O4 Na1 Ni2 33.49(18) . .
O2 Na1 Ni2 119.1(3) 3_565 .
O3 Na1 Ni2 99.6(2) . .
O4 Na1 Ni2 35.39(16) 3_565 .
O1 Na1 Ni2 105.8(2) . .
C4 Na1 Ni2 120.8(2) 3_565 .
Na1 Na1 Ni2 62.31(6) 3_565 .
Na1 Na1 Ni2 62.31(6) 2_665 .
O1 Na1 Ni1 33.28(19) 3_565 .
O4 Na1 Ni1 115.5(2) . .
O2 Na1 Ni1 98.5(2) 3_565 .
O3 Na1 Ni1 117.2(3) . .
O4 Na1 Ni1 106.13(19) 3_565 .
O1 Na1 Ni1 35.44(16) . .
C4 Na1 Ni1 53.3(2) 3_565 .
Na1 Na1 Ni1 62.56(6) 3_565 .
Na1 Na1 Ni1 62.56(6) 2_665 .
Ni2 Na1 Ni1 115.41(12) . .
C2 N1 C1 115.9(11) . .
C2 N1 Ni1 125.0(9) . .
C1 N1 Ni1 119.1(9) . .
C17 N2 C18 115.8(10) . .
C17 N2 Ni2 124.1(8) . .
C18 N2 Ni2 119.7(7) . .
C4 O1 Ni1 125.9(6) . .
C4 O1 Na1 120.3(7) . 2_665
Ni1 O1 Na1 109.6(3) . 2_665
C4 O1 Na1 110.6(7) . .
Ni1 O1 Na1 95.4(3) . .
Na1 O1 Na1 81.8(3) 2_665 .
C5 O2 C9 116.7(10) . .
C5 O2 Na1 118.1(7) . 2_665
C9 O2 Na1 124.9(8) . 2_665
C11 O3 C10 115.1(9) . .
C11 O3 Na1 116.8(6) . .
C10 O3 Na1 127.8(8) . .
C16 O4 Ni2 125.5(6) . .
C16 O4 Na1 118.8(6) . .
Ni2 O4 Na1 108.9(3) . .
C16 O4 Na1 112.8(6) . 2_665
Ni2 O4 Na1 96.7(3) . 2_665
Na1 O4 Na1 83.4(3) . 2_665
N1 C1 H1A 109.5 . .
N1 C1 H1B 109.5 . .
H1A C1 H1B 109.5 . .
N1 C1 H1C 109.5 . .
H1A C1 H1C 109.5 . .
H1B C1 H1C 109.5 . .
N1 C2 C3 127.6(11) . .
N1 C2 H2 116.2 . .
C3 C2 H2 116.2 . .
C8 C3 C4 118.5(12) . .
C8 C3 C2 118.4(11) . .
C4 C3 C2 123.1(11) . .
O1 C4 C3 124.4(11) . .
O1 C4 C5 118.1(10) . .
C3 C4 C5 117.5(11) . .
O1 C4 Na1 38.7(5) . 2_665
C3 C4 Na1 162.9(9) . 2_665
C5 C4 Na1 79.5(7) . 2_665
O2 C5 C6 125.8(12) . .
O2 C5 C4 113.5(10) . .
C6 C5 C4 120.7(12) . .
C5 C6 C7 122.0(15) . .
C5 C6 H6 119.0 . .
C7 C6 H6 119.0 . .
C6 C7 C8 118.4(14) . .
C6 C7 H7 120.8 . .
C8 C7 H7 120.8 . .
C7 C8 C3 122.6(13) . .
C7 C8 H8 118.7 . .
C3 C8 H8 118.7 . .
O2 C9 H9A 109.5 . .
O2 C9 H9B 109.5 . .
H9A C9 H9B 109.5 . .
O2 C9 H9C 109.5 . .
H9A C9 H9C 109.5 . .
H9B C9 H9C 109.5 . .
O3 C10 H10A 109.5 . .
O3 C10 H10B 109.5 . .
H10A C10 H10B 109.5 . .
O3 C10 H10C 109.5 . .
H10A C10 H10C 109.5 . .
H10B C10 H10C 109.5 . .
C12 C11 C16 122.4(12) . .
C12 C11 O3 124.2(11) . .
C16 C11 O3 113.3(9) . .
C11 C12 C13 118.8(12) . .
C11 C12 H12 120.6 . .
C13 C12 H12 120.6 . .
C14 C13 C12 120.4(11) . .
C14 C13 H13 119.8 . .
C12 C13 H13 119.8 . .
C13 C14 C15 121.9(12) . .
C13 C14 H14 119.1 . .
C15 C14 H14 119.1 . .
C14 C15 C16 118.9(11) . .
C14 C15 C17 116.8(11) . .
C16 C15 C17 124.1(10) . .
O4 C16 C11 120.5(10) . .
O4 C16 C15 122.1(10) . .
C11 C16 C15 117.4(10) . .
N2 C17 C15 128.2(11) . .
N2 C17 H17 115.9 . .
C15 C17 H17 115.9 . .
N2 C18 H18A 109.5 . .
N2 C18 H18B 109.5 . .
H18A C18 H18B 109.5 . .
N2 C18 H18C 109.5 . .
H18A C18 H18C 109.5 . .
H18B C18 H18C 109.5 . .

loop_
_geom_bond_atom_site_label_1
_geom_bond_atom_site_label_2
_geom_bond_distance
_geom_bond_site_symmetry_2
Ni1 O1 2.058(7) 2_665
Ni1 O1 2.058(7) 3_565
Ni1 O1 2.058(7) .
Ni1 N1 2.106(10) 2_665
Ni1 N1 2.106(10) 3_565
Ni1 N1 2.106(10) .
Ni1 Na1 3.534(4) 2_665
Ni1 Na1 3.534(4) 3_565
Ni1 Na1 3.534(4) .
Ni2 O4 2.043(7) 2_665
Ni2 O4 2.043(7) .
Ni2 O4 2.043(7) 3_565
Ni2 N2 2.104(9) .
Ni2 N2 2.104(9) 2_665
Ni2 N2 2.104(9) 3_565
Ni2 Na1 3.505(4) 2_665
Ni2 Na1 3.505(4) 3_565
Ni2 Na1 3.505(4) .
Cl1 O6 1.28(2) .
Cl1 O5 1.459(12) 2_665
Cl1 O5 1.459(12) .
Cl1 O5 1.459(12) 3_565
Na1 O1 2.265(8) 3_565
Na1 O4 2.262(8) .
Na1 O2 2.329(9) 3_565
Na1 O3 2.343(9) .
Na1 O4 2.618(8) 3_565
Na1 O1 2.686(9) .
Na1 C4 3.127(12) 3_565
Na1 Na1 3.257(7) 3_565
Na1 Na1 3.257(7) 2_665
N1 C2 1.281(17) .
N1 C1 1.493(16) .
N2 C17 1.286(14) .
N2 C18 1.456(13) .
O1 C4 1.298(13) .
O1 Na1 2.265(8) 2_665
O2 C5 1.352(15) .
O2 C9 1.466(14) .
O2 Na1 2.329(9) 2_665
O3 C11 1.412(14) .
O3 C10 1.419(14) .
O4 C16 1.339(12) .
O4 Na1 2.618(8) 2_665
C1 H1A 0.9800 .
C1 H1B 0.9800 .
C1 H1C 0.9800 .
C2 C3 1.442(18) .
C2 H2 0.9500 .
C3 C8 1.399(18) .
C3 C4 1.418(15) .
C4 C5 1.447(16) .
C4 Na1 3.127(12) 2_665
C5 C6 1.368(18) .
C6 C7 1.37(2) .
C6 H6 0.9500 .
C7 C8 1.40(2) .
C7 H7 0.9500 .
C8 H8 0.9500 .
C9 H9A 0.9800 .
C9 H9B 0.9800 .
C9 H9C 0.9800 .
C10 H10A 0.9800 .
C10 H10B 0.9800 .
C10 H10C 0.9800 .
C11 C12 1.378(16) .
C11 C16 1.399(15) .
C12 C13 1.409(18) .
C12 H12 0.9500 .
C13 C14 1.339(18) .
C13 H13 0.9500 .
C14 C15 1.407(16) .
C14 H14 0.9500 .
C15 C16 1.426(15) .
C15 C17 1.431(16) .
C17 H17 0.9500 .
C18 H18A 0.9800 .
C18 H18B 0.9800 .
C18 H18C 0.9800 .
